data_7133592
loop_
_publ_author_name
'Kuziola, Jennifer'
'N&#xf6;thling, Nils'
'Leutzsch, Markus'
'Cornella, Josep'

_publ_section_title
;
 Synthesis and characterization of chlorotriarylbismuthonium salts.
;
_journal_issue 76
_journal_name_full 'Chemical communications (Cambridge, England)'
_journal_page_first 10532
_journal_page_last 10535
_journal_paper_doi 10.1039/d4cc03364g
_journal_volume 60
_journal_year 2024
_chemical_formula_moiety 'C36 H30 Bi2 Cl3, C32 H12 B F24'
_chemical_formula_sum 'C68 H42 B Bi2 Cl3 F24'
_chemical_formula_weight 1850.13
_chemical_name_systematic '(\m-chloro)-hexakisphenyl-dichloro-di-bismuth tetrakis(3,5-bis(trifluoromethyl)phenyl)borate'
_chemical_properties_physical none
_space_group_crystal_system triclinic
_space_group_IT_number 2
_space_group_name_Hall '-P 1'
_space_group_name_H-M_alt 'P -1'
_atom_sites_solution_hydrogens geom
_atom_sites_solution_primary dual
_atom_sites_solution_secondary difmap
_audit_block_code 14943
_audit_block_doi 10.5517/ccdc.csd.cc2gv7sc
_audit_creation_date 2023-08-04
_audit_creation_method
;
Olex2 1.5
(compiled 2021.08.20 svn.r13c46975 for OlexSys, GUI svn.r6396)
;
_audit_update_record
;
2023-08-17 deposited with the CCDC.	2024-08-26 downloaded from the CCDC.
;
_cell_angle_alpha 108.297(6)
_cell_angle_beta 98.848(7)
_cell_angle_gamma 94.297(7)
_cell_formula_units_Z 2
_cell_length_a 12.9043(18)
_cell_length_b 14.639(2)
_cell_length_c 20.359(3)
_cell_measurement_reflns_used 9444
_cell_measurement_temperature 100(2)
_cell_measurement_theta_max 31.4830
_cell_measurement_theta_min 2.3887
_cell_volume 3576.8(9)
_computing_cell_refinement 'SAINT V8.40B (Bruker AXS LLC, 2019)'
_computing_data_collection 'Bruker Instrument Service vV6.2.16'
_computing_data_reduction 'SAINT V8.40B (Bruker AXS LLC, 2019)'
_computing_molecular_graphics 'DIAMOND (Crystal Impact GbR, 1997-2022)'
_computing_publication_material 'Olex2 1.5 (Dolomanov et al., 2009)'
_computing_structure_refinement 'SHELXL 2019/3 (Sheldrick, 2015)'
_computing_structure_solution 'SHELXT 2018/2 (Sheldrick, 2018)'
_diffrn_ambient_temperature 100(2)
_diffrn_detector_area_resol_mean 66.67
_diffrn_measured_fraction_theta_full 0.999
_diffrn_measured_fraction_theta_max 0.999
_diffrn_measurement_device_type 'Bruker-AXS Kappa K3-System'
_diffrn_measurement_method 'CCD \f- and \w-scans'
_diffrn_radiation_monochromator 'Incoatec Montel multilayer mirrors'
_diffrn_radiation_source '1\mS Diamond'
_diffrn_radiation_type MoK\a
_diffrn_radiation_wavelength 0.71073
_diffrn_reflns_av_R_equivalents 0.0637
_diffrn_reflns_av_unetI/netI 0.0217
_diffrn_reflns_Laue_measured_fraction_full 0.999
_diffrn_reflns_Laue_measured_fraction_max 0.999
_diffrn_reflns_limit_h_max 16
_diffrn_reflns_limit_h_min -16
_diffrn_reflns_limit_k_max 19
_diffrn_reflns_limit_k_min -19
_diffrn_reflns_limit_l_max 26
_diffrn_reflns_limit_l_min -26
_diffrn_reflns_number 453473
_diffrn_reflns_point_group_measured_fraction_full 0.999
_diffrn_reflns_point_group_measured_fraction_max 0.999
_diffrn_reflns_theta_full 25.242
_diffrn_reflns_theta_max 27.500
_diffrn_reflns_theta_min 1.760
_diffrn_source_current 1.4
_diffrn_source_power 0.07
_diffrn_source_voltage 50.0
_exptl_absorpt_coefficient_mu 5.126
_exptl_absorpt_correction_T_max 0.9604
_exptl_absorpt_correction_T_min 0.4447
_exptl_absorpt_correction_type gaussian
_exptl_absorpt_process_details
;
SADABS-2016/2 (Bruker,2016/2) was used for absorption correction.
wR2(int) was 0.0856 before and 0.0688 after correction.
The Ratio of minimum to maximum transmission is 0.4630.
The \l/2 correction factor is Not present.
;
_exptl_crystal_colour colourless
_exptl_crystal_density_diffrn 1.718
_exptl_crystal_description prism
_exptl_crystal_F_000 1776
_exptl_crystal_recrystallization_method 'Re-crystallisation from solvent:  pentane, DCM'
_exptl_crystal_size_max 0.202
_exptl_crystal_size_mid 0.185
_exptl_crystal_size_min 0.173
_refine_diff_density_max 1.331
_refine_diff_density_min -1.677
_refine_diff_density_rms 0.088
_refine_ls_extinction_method none
_refine_ls_goodness_of_fit_ref 1.028
_refine_ls_hydrogen_treatment constr
_refine_ls_matrix_type full
_refine_ls_number_parameters 1087
_refine_ls_number_reflns 16412
_refine_ls_number_restraints 90
_refine_ls_restrained_S_all 1.101
_refine_ls_R_factor_all 0.0244
_refine_ls_R_factor_gt 0.0217
_refine_ls_shift/su_max 0.005
_refine_ls_shift/su_mean 0.000
_refine_ls_structure_factor_coef Fsqd
_refine_ls_weighting_details 'w=1/[\s^2^(Fo^2^)+(0.0142P)^2^+8.1699P] where P=(Fo^2^+2Fc^2^)/3'
_refine_ls_weighting_scheme calc
_refine_ls_wR_factor_gt 0.0505
_refine_ls_wR_factor_ref 0.0522
_reflns_Friedel_coverage 0.000
_reflns_number_gt 15218
_reflns_number_total 16412
_reflns_threshold_expression 'I > 2\s(I)'
_cod_data_source_file d4cc03364g2.cif
_cod_data_source_block 14943sadabs
_cod_depositor_comments 'Adding full bibliography for 7133586--7133592.cif.'
_cod_original_cell_volume 3576.9(9)
_cod_database_code 7133592
_shelx_shelxl_version_number 2019/3
_shelx_space_group_comment
;
The symmetry employed for this shelxl refinement is uniquely defined
by the following loop, which should always be used as a source of
symmetry information in preference to the above space-group names.
They are only intended as comments.
;
_shelx_estimated_absorpt_t_max 0.471
_shelx_estimated_absorpt_t_min 0.424
_olex2_refinement_description
;
1. Fixed Uiso
 At 1.2 times of:
  All C(H) groups, All C(H,H) groups
2. Restrained distances
 F19C-C71
 1.38 with sigma of 0.001
 F20B-C71
 1.38 with sigma of 0.001
 F21C-C71
 1.38 with sigma of 0.001
 F19B-C71
 1.38 with sigma of 0.001
 F21B-C71
 1.38 with sigma of 0.001
 F20C-C71
 1.38 with sigma of 0.001
3. Uiso/Uaniso restraints and constraints
Uanis(F6) \\sim Ueq, Uanis(F5) \\sim Ueq, Uanis(F4) \\sim Ueq: with sigma of
0.001 and sigma for terminal atoms of 0.002
Uanis(F10A) \\sim Ueq, Uanis(F11A) \\sim Ueq, Uanis(F12A) \\sim Ueq: with sigma
of 0.001 and sigma for terminal atoms of 0.002
Uanis(F19A) \\sim Ueq, Uanis(F21A) \\sim Ueq, Uanis(F20A) \\sim Ueq: with sigma
of 0.001 and sigma for terminal atoms of 0.002
Uanis(F15A) \\sim Ueq, Uanis(F13A) \\sim Ueq, Uanis(F14A) \\sim Ueq: with sigma
of 0.001 and sigma for terminal atoms of 0.002
Uanis(F3A) \\sim Ueq, Uanis(F1A) \\sim Ueq: with sigma of 0.001 and sigma for
terminal atoms of 0.002
4. Others
 Fixed Sof: F1A(0.5) F1B(0.25) F1C(0.25) F2A(0.5) F2B(0.25) F2C(0.25) F3A(0.5)
 F3B(0.25) F3C(0.25) F7A(0.5) F7B(0.25) F7C(0.25) F8A(0.5) F8B(0.25) F8C(0.25)
 F9A(0.5) F9B(0.25) F9C(0.25) F10A(0.5) F10B(0.25) F10C(0.25) F11A(0.5)
 F11B(0.25) F11C(0.25) F12A(0.5) F12B(0.25) F12C(0.25) F13A(0.5) F13B(0.25)
 F13C(0.25) F14A(0.5) F14C(0.25) F15A(0.5) F15B(0.25) F15C(0.25) F16A(0.5)
 F16B(0.25) F16C(0.25) F17A(0.5) F17B(0.25) F17C(0.25) F18A(0.5) F18B(0.25)
 F18C(0.25) F19A(0.5) F19B(0.25) F19C(0.25) F20A(0.5) F20B(0.25) F20C(0.25)
 F21A(0.5) F21B(0.25) F21C(0.25) F22A(0.5) F22B(0.25) F22C(0.25) F23A(0.5)
 F23B(0.25) F23C(0.25) F24A(0.5) F24B(0.25) F24C(0.25) F40(0.25) C20A(0.7)
 H20A(0.7) C20B(0.3) H20B(0.3) C21A(0.7) H21A(0.7) C21B(0.3) H21B(0.3) H22(0.7)
 H22A(0.3) C23A(0.7) H23A(0.7) C23B(0.3) H23B(0.3) C24A(0.7) H24A(0.7)
 C24B(0.3) H24B(0.3)
5.a Aromatic/amide H refined with riding coordinates:
 C2(H2), C3(H3), C4(H4), C5(H5), C6(H6), C8(H8), C9(H9), C10(H10), C11(H11),
 C12(H12), C14(H14), C15(H15), C16(H16), C17(H17), C18(H18), C20A(H20A),
 C20B(H20B), C21A(H21A), C21B(H21B), C22(H22), C22(H22A), C23A(H23A),
 C23B(H23B), C24A(H24A), C24B(H24B), C26(H26), C27(H27), C28(H28), C29(H29),
 C30(H30), C32(H32), C33(H33), C34(H34), C35(H35), C36(H36), C42(H42), C44(H44),
  C46(H46), C50(H50), C52(H52), C54(H54), C58(H58), C60(H60), C62(H62),
 C66(H66), C68(H68), C70(H70)
;
_smtbx_masks_void_probe_radius 1.2
_smtbx_masks_void_truncation_radius 1.2
_olex2_submission_special_instructions 'No special instructions were received'

loop_
_space_group_symop_operation_xyz
'x, y, z'
'-x, -y, -z'

loop_
_atom_site_label
_atom_site_type_symbol
_atom_site_fract_x
_atom_site_fract_y
_atom_site_fract_z
_atom_site_U_iso_or_equiv
_atom_site_adp_type
_atom_site_occupancy
_atom_site_site_symmetry_order
_atom_site_calc_flag
_atom_site_refinement_flags_posn
_atom_site_refinement_flags_adp
_atom_site_refinement_flags_occupancy
_atom_site_disorder_assembly
_atom_site_disorder_group
Bi1 Bi 0.06216(2) 0.63409(2) 0.69981(2) 0.01795(3) Uani 1 1 d . . . . .
Bi2 Bi -0.10971(2) 0.92012(2) 0.82839(2) 0.02379(3) Uani 1 1 d . . . . .
Cl1 Cl 0.15071(5) 0.48673(5) 0.69077(4) 0.02711(13) Uani 1 1 d . . . . .
Cl2 Cl -0.18230(6) 1.02020(6) 0.93064(4) 0.03732(16) Uani 1 1 d . . . . .
Cl3 Cl -0.03515(5) 0.80158(4) 0.71111(3) 0.02487(12) Uani 1 1 d . . . . .
F1A F 0.6982(4) 0.1974(4) 0.6068(3) 0.0342(11) Uani 0.5 1 d . U P A 1
F1B F 0.7078(9) 0.2200(8) 0.5986(6) 0.036(3) Uiso 0.25 1 d . . P A 2
F1C F 0.6856(7) 0.1671(7) 0.6225(5) 0.042(2) Uiso 0.25 1 d . . P A 3
F2A F 0.5810(10) 0.0844(6) 0.5373(9) 0.043(2) Uani 0.5 1 d . . P A 1
F2B F 0.593(2) 0.0921(17) 0.5526(12) 0.050(7) Uiso 0.25 1 d . . P A 2
F2C F 0.587(2) 0.0904(18) 0.5233(14) 0.057(8) Uiso 0.25 1 d . . P A 3
F3A F 0.6481(4) 0.1994(4) 0.5023(3) 0.0328(9) Uani 0.5 1 d . U P A 1
F3B F 0.6206(7) 0.1720(6) 0.4881(5) 0.028(2) Uiso 0.25 1 d . . P A 2
F3C F 0.6857(7) 0.2252(6) 0.5372(5) 0.0425(19) Uiso 0.25 1 d . . P A 3
F4 F 0.3312(3) 0.3289(2) 0.44250(13) 0.0844(8) Uani 1 1 d . U . B 1
F5 F 0.2379(2) 0.3883(2) 0.51926(13) 0.0634(6) Uani 1 1 d . U . C 1
F6 F 0.3763(3) 0.4711(3) 0.52452(19) 0.0946(10) Uani 1 1 d . U . D 1
F7A F 0.0192(6) 0.0985(4) 0.6595(3) 0.0325(13) Uani 0.5 1 d . . P E 1
F7B F 0.0452(13) 0.0943(14) 0.6528(10) 0.040(5) Uiso 0.25 1 d . . P E 2
F7C F -0.0177(9) 0.1167(8) 0.6717(6) 0.047(3) Uiso 0.25 1 d . . P E 3
F8A F 0.0530(6) 0.1837(7) 0.5936(3) 0.0243(10) Uani 0.5 1 d . . P E 1
F8B F 0.0320(12) 0.1987(12) 0.6028(9) 0.050(7) Uiso 0.25 1 d . . P E 2
F8C F 0.0559(12) 0.1572(9) 0.5966(8) 0.045(5) Uiso 0.25 1 d . . P E 3
F9A F -0.0689(3) 0.2187(5) 0.6570(3) 0.0364(12) Uani 0.5 1 d . . P E 1
F9B F -0.0703(10) 0.1947(9) 0.6736(6) 0.046(4) Uiso 0.25 1 d . . P E 2
F9C F -0.0570(11) 0.2383(10) 0.6427(7) 0.044(4) Uiso 0.25 1 d . . P E 3
F10A F 0.0700(6) 0.3649(5) 0.9306(3) 0.0320(13) Uani 0.5 1 d . U P F 1
F10B F 0.0485(11) 0.3550(11) 0.9190(8) 0.044(4) Uiso 0.25 1 d . . P F 2
F10C F 0.1120(9) 0.3787(8) 0.9454(6) 0.050(3) Uiso 0.25 1 d . . P F 3
F11A F 0.0461(5) 0.4801(5) 0.8894(3) 0.0260(11) Uani 0.5 1 d . U P F 1
F11B F 0.0747(8) 0.4987(7) 0.9004(5) 0.032(3) Uiso 0.25 1 d . . P F 2
F11C F 0.0290(10) 0.4568(9) 0.8883(7) 0.043(4) Uiso 0.25 1 d . . P F 3
F12A F 0.1984(3) 0.4789(4) 0.9519(2) 0.0289(9) Uani 0.5 1 d . U P F 1
F12B F 0.1977(8) 0.4471(7) 0.9573(5) 0.035(2) Uiso 0.25 1 d . . P F 2
F12C F 0.1937(8) 0.5075(7) 0.9415(5) 0.037(3) Uiso 0.25 1 d . . P F 3
F13A F 0.5180(4) 0.6699(3) 0.6927(2) 0.0241(7) Uani 0.5 1 d . U P G 1
F13B F 0.4768(9) 0.6469(8) 0.6730(6) 0.050(3) Uiso 0.25 1 d . . P G 2
F13C F 0.5482(7) 0.6967(7) 0.7136(5) 0.034(2) Uiso 0.25 1 d . . P G 3
F14A F 0.3646(4) 0.6971(4) 0.7174(3) 0.0289(9) Uani 0.5 1 d . U P G 1
F14C F 0.3773(8) 0.7275(7) 0.7380(5) 0.037(3) Uiso 0.25 1 d . . P G 2
F15A F 0.5100(5) 0.7902(3) 0.7845(2) 0.0341(9) Uani 0.5 1 d . U P G 1
F15B F 0.5394(12) 0.7711(12) 0.7665(8) 0.083(5) Uiso 0.25 1 d . . P G 2
F15C F 0.4652(7) 0.7911(6) 0.7830(5) 0.034(2) Uiso 0.25 1 d . . P G 3
F16A F 0.4501(9) 0.6174(10) 1.0084(3) 0.0292(13) Uani 0.5 1 d . . P H 1
F16B F 0.4600(17) 0.6434(12) 1.0081(10) 0.056(8) Uiso 0.25 1 d . . P H 2
F16C F 0.4746(13) 0.6091(15) 1.0106(10) 0.043(7) Uiso 0.25 1 d . . P H 3
F17A F 0.5530(6) 0.7451(4) 1.0057(3) 0.0338(12) Uani 0.5 1 d . . P H 1
F17B F 0.5903(12) 0.7348(12) 0.9991(9) 0.069(5) Uiso 0.25 1 d . . P H 2
F17C F 0.5223(10) 0.7420(11) 1.0069(8) 0.034(4) Uiso 0.25 1 d . . P H 3
F18A F 0.6197(5) 0.6154(5) 1.0057(3) 0.0362(15) Uani 0.5 1 d . . P H 1
F18B F 0.6028(13) 0.5927(11) 1.0072(9) 0.044(4) Uiso 0.25 1 d . . P H 2
F18C F 0.6351(13) 0.6344(12) 0.9993(9) 0.042(4) Uiso 0.25 1 d . . P H 3
F19A F 0.8040(4) 0.4020(3) 0.8953(4) 0.0226(10) Uani 0.5 1 d . U P I 1
F19B F 0.8127(12) 0.3947(5) 0.8762(7) 0.061(5) Uiso 0.25 1 d D . P I 2
F19C F 0.8002(10) 0.4043(3) 0.9139(5) 0.033(3) Uiso 0.25 1 d D . P I 3
F20A F 0.8239(3) 0.2833(4) 0.9366(2) 0.0214(8) Uani 0.5 1 d . U P I 1
F20B F 0.8161(7) 0.3126(7) 0.9499(2) 0.032(2) Uiso 0.25 1 d D . P I 2
F20C F 0.8302(7) 0.2549(6) 0.9209(4) 0.030(2) Uiso 0.25 1 d D . P I 3
F21A F 0.8353(6) 0.2527(5) 0.8336(4) 0.0536(18) Uani 0.5 1 d . U P I 1
F21B F 0.8458(8) 0.2779(10) 0.8319(5) 0.019(3) Uiso 0.25 1 d D . P I 2
F21C F 0.8302(10) 0.2794(11) 0.8231(5) 0.035(4) Uiso 0.25 1 d D . P I 3
F22A F 0.4436(7) 0.0643(4) 0.8987(4) 0.0484(14) Uani 0.5 1 d . . P J 1
F22B F 0.4112(9) 0.0834(8) 0.9135(6) 0.042(3) Uiso 0.25 1 d . . P J 2
F22C F 0.4817(9) 0.0636(10) 0.9107(7) 0.043(4) Uiso 0.25 1 d . . P J 3
F23A F 0.5552(4) -0.0053(3) 0.8404(4) 0.0392(13) Uani 0.5 1 d . . P J 1
F23B F 0.5358(7) 0.0062(6) 0.8767(5) 0.036(2) Uiso 0.25 1 d . . P J 2
F23C F 0.5420(9) -0.0135(8) 0.8166(5) 0.028(3) Uiso 0.25 1 d . . P J 3
F24A F 0.3932(4) 0.0073(3) 0.7960(3) 0.0298(11) Uani 0.5 1 d . . P J 1
F24B F 0.4082(9) -0.0002(9) 0.7768(6) 0.031(3) Uiso 0.25 1 d . . P J 2
F24C F 0.3835(10) 0.0232(9) 0.8173(6) 0.039(3) Uiso 0.25 1 d . . P J 3
F40 F 0.3733(9) 0.6718(8) 0.6968(6) 0.048(3) Uiso 0.25 1 d . . P G 3
C1 C -0.0937(2) 0.56107(18) 0.70082(13) 0.0209(5) Uani 1 1 d . . . . .
C2 C -0.0953(2) 0.4872(2) 0.72988(15) 0.0274(6) Uani 1 1 d . . . . .
H2 H -0.031517 0.471258 0.751186 0.033 Uiso 1 1 calc R U . . .
C3 C -0.1924(3) 0.4374(2) 0.72698(17) 0.0356(7) Uani 1 1 d . . . . .
H3 H -0.195647 0.386535 0.746599 0.043 Uiso 1 1 calc R U . . .
C4 C -0.2849(2) 0.4612(2) 0.69570(17) 0.0349(7) Uani 1 1 d . . . . .
H4 H -0.351085 0.426942 0.694382 0.042 Uiso 1 1 calc R U . . .
C5 C -0.2814(2) 0.5345(2) 0.66635(16) 0.0324(6) Uani 1 1 d . . . . .
H5 H -0.345056 0.549797 0.644437 0.039 Uiso 1 1 calc R U . . .
C6 C -0.1851(2) 0.5856(2) 0.66885(14) 0.0253(5) Uani 1 1 d . . . . .
H6 H -0.181924 0.636272 0.649074 0.030 Uiso 1 1 calc R U . . .
C7 C 0.0876(2) 0.63951(19) 0.59645(13) 0.0226(5) Uani 1 1 d . . . . .
C8 C 0.0075(3) 0.6624(3) 0.55361(16) 0.0364(7) Uani 1 1 d . . . . .
H8 H -0.056684 0.678677 0.568936 0.044 Uiso 1 1 calc R U . . .
C9 C 0.0234(3) 0.6609(3) 0.48736(17) 0.0442(8) Uani 1 1 d . . . . .
H9 H -0.031213 0.674984 0.456426 0.053 Uiso 1 1 calc R U . . .
C10 C 0.1173(3) 0.6392(2) 0.46611(16) 0.0405(8) Uani 1 1 d . . . . .
H10 H 0.127774 0.639809 0.421066 0.049 Uiso 1 1 calc R U . . .
C11 C 0.1958(3) 0.6167(3) 0.50961(19) 0.0438(8) Uani 1 1 d . . . . .
H11 H 0.260527 0.602046 0.494594 0.053 Uiso 1 1 calc R U . . .
C12 C 0.1814(3) 0.6152(2) 0.57562(17) 0.0356(7) Uani 1 1 d . . . . .
H12 H 0.234744 0.597880 0.605490 0.043 Uiso 1 1 calc R U . . .
C13 C 0.16737(19) 0.71836(19) 0.80077(13) 0.0219(5) Uani 1 1 d . . . . .
C14 C 0.1983(2) 0.8163(2) 0.81631(15) 0.0274(6) Uani 1 1 d . . . . .
H14 H 0.177134 0.848276 0.783389 0.033 Uiso 1 1 calc R U . . .
C15 C 0.2616(2) 0.8670(2) 0.88167(17) 0.0353(7) Uani 1 1 d . . . . .
H15 H 0.284824 0.934242 0.893451 0.042 Uiso 1 1 calc R U . . .
C16 C 0.2908(2) 0.8197(3) 0.92956(16) 0.0371(7) Uani 1 1 d . . . . .
H16 H 0.333021 0.854934 0.974276 0.045 Uiso 1 1 calc R U . . .
C17 C 0.2586(2) 0.7213(3) 0.91254(15) 0.0340(7) Uani 1 1 d . . . . .
H17 H 0.278731 0.689447 0.945707 0.041 Uiso 1 1 calc R U . . .
C18 C 0.1969(2) 0.6688(2) 0.84715(14) 0.0263(5) Uani 1 1 d . . . . .
H18 H 0.175615 0.601068 0.834650 0.032 Uiso 1 1 calc R U . . .
C19 C -0.2330(2) 0.9375(2) 0.74823(16) 0.0292(6) Uani 1 1 d . . . . .
C20A C -0.3064(3) 0.8623(3) 0.7093(2) 0.0306(9) Uani 0.7 1 d . . P K 1
H20A H -0.303564 0.799408 0.713000 0.037 Uiso 0.7 1 calc R U P K 1
C20B C -0.3372(9) 0.9275(9) 0.7487(6) 0.040(2) Uani 0.3 1 d . . P K 2
H20B H -0.358849 0.912810 0.787158 0.048 Uiso 0.3 1 calc R U P K 2
C21A C -0.3870(4) 0.8809(4) 0.6630(2) 0.0400(10) Uani 0.7 1 d . . P K 1
H21A H -0.442055 0.829858 0.636665 0.048 Uiso 0.7 1 calc R U P K 1
C21B C -0.4160(9) 0.9370(10) 0.6971(7) 0.046(3) Uani 0.3 1 d . . P K 2
H21B H -0.488555 0.919096 0.696509 0.055 Uiso 0.3 1 calc R U P K 2
C22 C -0.3902(3) 0.9678(3) 0.6541(2) 0.0577(11) Uani 1 1 d . . . . .
H22 H -0.441153 0.976443 0.618325 0.069 Uiso 0.7 1 calc R U P K 1
H22A H -0.438526 1.002115 0.634207 0.069 Uiso 0.3 1 calc R U P K 2
C23A C -0.3131(4) 1.0484(4) 0.7010(3) 0.0425(11) Uani 0.7 1 d . . P K 1
H23A H -0.317363 1.112009 0.699118 0.051 Uiso 0.7 1 calc R U P K 1
C23B C -0.2871(10) 0.9574(10) 0.6283(7) 0.048(3) Uani 0.3 1 d . . P K 2
H23B H -0.277854 0.958506 0.583191 0.058 Uiso 0.3 1 calc R U P K 2
C24A C -0.2333(4) 1.0322(3) 0.7487(2) 0.0342(9) Uani 0.7 1 d . . P K 1
H24A H -0.181788 1.083328 0.779841 0.041 Uiso 0.7 1 calc R U P K 1
C24B C -0.2072(9) 0.9458(8) 0.6779(6) 0.036(2) Uani 0.3 1 d . . P K 2
H24B H -0.137188 0.943002 0.668983 0.044 Uiso 0.3 1 calc R U P K 2
C25 C 0.0367(2) 1.02023(18) 0.85387(15) 0.0248(5) Uani 1 1 d . . . . .
C26 C 0.0792(3) 1.0704(2) 0.92358(16) 0.0362(7) Uani 1 1 d . . . . .
H26 H 0.047832 1.059432 0.960184 0.043 Uiso 1 1 calc R U . . .
C27 C 0.1690(3) 1.1373(2) 0.93886(18) 0.0424(8) Uani 1 1 d . . . . .
H27 H 0.200400 1.172219 0.986490 0.051 Uiso 1 1 calc R U . . .
C28 C 0.2130(3) 1.1533(2) 0.88514(18) 0.0376(7) Uani 1 1 d . . . . .
H28 H 0.273875 1.199876 0.895987 0.045 Uiso 1 1 calc R U . . .
C29 C 0.1690(2) 1.1022(2) 0.81579(17) 0.0350(7) Uani 1 1 d . . . . .
H29 H 0.200120 1.113389 0.779196 0.042 Uiso 1 1 calc R U . . .
C30 C 0.0797(2) 1.0345(2) 0.79910(15) 0.0286(6) Uani 1 1 d . . . . .
H30 H 0.048993 0.998959 0.751465 0.034 Uiso 1 1 calc R U . . .
C31 C -0.1171(2) 0.79280(18) 0.86253(14) 0.0222(5) Uani 1 1 d . . . . .
C32 C -0.0279(2) 0.7780(2) 0.90310(14) 0.0249(5) Uani 1 1 d . . . . .
H32 H 0.036039 0.821011 0.914815 0.030 Uiso 1 1 calc R U . . .
C33 C -0.0345(2) 0.6983(2) 0.92626(15) 0.0290(6) Uani 1 1 d . . . . .
H33 H 0.025395 0.686924 0.954642 0.035 Uiso 1 1 calc R U . . .
C34 C -0.1278(2) 0.6355(2) 0.90828(15) 0.0293(6) Uani 1 1 d . . . . .
H34 H -0.131254 0.580884 0.923919 0.035 Uiso 1 1 calc R U . . .
C35 C -0.2160(2) 0.6520(2) 0.86761(16) 0.0290(6) Uani 1 1 d . . . . .
H35 H -0.279780 0.608572 0.855560 0.035 Uiso 1 1 calc R U . . .
C36 C -0.2119(2) 0.7312(2) 0.84440(16) 0.0282(6) Uani 1 1 d . . . . .
H36 H -0.272338 0.743163 0.816774 0.034 Uiso 1 1 calc R U . . .
C41 C 0.4310(2) 0.31279(19) 0.67503(14) 0.0224(5) Uani 1 1 d . . . . .
C42 C 0.5096(2) 0.25738(19) 0.65006(14) 0.0233(5) Uani 1 1 d . . . . .
H42 H 0.551618 0.231568 0.680791 0.028 Uiso 1 1 calc R U . . .
C43 C 0.5284(2) 0.2388(2) 0.58153(15) 0.0291(6) Uani 1 1 d . . . . .
C44 C 0.4703(3) 0.2748(3) 0.53511(17) 0.0405(8) Uani 1 1 d . . . . .
H44 H 0.484108 0.263066 0.488865 0.049 Uiso 1 1 calc R U . . .
C45 C 0.3906(3) 0.3289(3) 0.55778(17) 0.0426(8) Uani 1 1 d . . . . .
C46 C 0.3699(2) 0.3449(2) 0.62501(15) 0.0308(6) Uani 1 1 d . . . . .
H46 H 0.312249 0.378803 0.637904 0.037 Uiso 1 1 calc R U . . .
C47 C 0.6147(3) 0.1806(2) 0.55872(18) 0.0368(7) Uani 1 1 d . . . . .
C48 C 0.3308(4) 0.3760(4) 0.5102(2) 0.0616(12) Uani 1 1 d . . . . .
C49 C 0.29302(19) 0.32942(18) 0.76530(13) 0.0199(5) Uani 1 1 d . . . . .
C50 C 0.2142(2) 0.26769(18) 0.71117(14) 0.0218(5) Uani 1 1 d . . . . .
H50 H 0.233254 0.231874 0.668075 0.026 Uiso 1 1 calc R U . . .
C51 C 0.1084(2) 0.25682(19) 0.71822(15) 0.0241(5) Uani 1 1 d . . . . .
C52 C 0.0773(2) 0.3064(2) 0.78030(15) 0.0246(5) Uani 1 1 d . . . . .
H52 H 0.005324 0.299214 0.785153 0.029 Uiso 1 1 calc R U . . .
C53 C 0.1539(2) 0.3671(2) 0.83535(14) 0.0235(5) Uani 1 1 d . . . . .
C54 C 0.2589(2) 0.37827(19) 0.82813(13) 0.0215(5) Uani 1 1 d . . . . .
H54 H 0.309530 0.420250 0.866842 0.026 Uiso 1 1 calc R U . . .
C55 C 0.0273(2) 0.1899(2) 0.65859(17) 0.0320(6) Uani 1 1 d . . . . .
C56 C 0.1200(2) 0.4224(2) 0.90214(15) 0.0300(6) Uani 1 1 d . . . . .
C57 C 0.45610(19) 0.46609(19) 0.79390(14) 0.0208(5) Uani 1 1 d . . . . .
C58 C 0.4528(2) 0.53153(19) 0.75641(14) 0.0239(5) Uani 1 1 d . . . . .
H58 H 0.434975 0.506856 0.706464 0.029 Uiso 1 1 calc R U . . .
C59 C 0.4748(2) 0.6318(2) 0.78979(16) 0.0260(5) Uani 1 1 d . . . . .
C60 C 0.5013(2) 0.6720(2) 0.86251(16) 0.0283(6) Uani 1 1 d . . . . .
H60 H 0.514830 0.740251 0.885220 0.034 Uiso 1 1 calc R U . . .
C61 C 0.5073(2) 0.6087(2) 0.90060(15) 0.0262(5) Uani 1 1 d . . . . .
C62 C 0.48625(19) 0.50874(19) 0.86727(14) 0.0222(5) Uani 1 1 d . . . . .
H62 H 0.492548 0.467665 0.895305 0.027 Uiso 1 1 calc R U . . .
C63 C 0.4663(2) 0.6968(2) 0.74602(18) 0.0332(6) Uani 1 1 d . . . . .
C64 C 0.5346(3) 0.6469(2) 0.97912(17) 0.0357(7) Uani 1 1 d . . . . .
C65 C 0.49208(19) 0.28922(18) 0.79917(13) 0.0202(5) Uani 1 1 d . . . . .
C66 C 0.6004(2) 0.32128(19) 0.82504(13) 0.0210(5) Uani 1 1 d . . . . .
H66 H 0.629805 0.380289 0.820975 0.025 Uiso 1 1 calc R U . . .
C67 C 0.6660(2) 0.2696(2) 0.85640(13) 0.0228(5) Uani 1 1 d . . . . .
C68 C 0.6268(2) 0.1829(2) 0.86345(14) 0.0260(5) Uani 1 1 d . . . . .
H68 H 0.671460 0.147866 0.885367 0.031 Uiso 1 1 calc R U . . .
C69 C 0.5210(2) 0.1493(2) 0.83765(16) 0.0289(6) Uani 1 1 d . . . . .
C70 C 0.4549(2) 0.20138(19) 0.80620(15) 0.0268(6) Uani 1 1 d . . . . .
H70 H 0.382300 0.176153 0.789057 0.032 Uiso 1 1 calc R U . . .
C71 C 0.7810(2) 0.3051(2) 0.88066(14) 0.0305(6) Uani 1 1 d D . . . .
C72 C 0.4779(3) 0.0556(2) 0.8442(2) 0.0452(9) Uani 1 1 d . . . . .
B1 B 0.4179(2) 0.3477(2) 0.75775(15) 0.0196(5) Uani 1 1 d . . . . .

loop_
_atom_site_aniso_label
_atom_site_aniso_U_11
_atom_site_aniso_U_22
_atom_site_aniso_U_33
_atom_site_aniso_U_23
_atom_site_aniso_U_13
_atom_site_aniso_U_12
Bi1 0.01873(5) 0.01907(5) 0.01801(5) 0.00750(3) 0.00436(3) 0.00659(3)
Bi2 0.02306(5) 0.01935(5) 0.03127(6) 0.00991(4) 0.00665(4) 0.00703(4)
Cl1 0.0306(3) 0.0249(3) 0.0306(3) 0.0116(3) 0.0093(3) 0.0150(3)
Cl2 0.0430(4) 0.0388(4) 0.0385(4) 0.0154(3) 0.0187(3) 0.0224(3)
Cl3 0.0295(3) 0.0204(3) 0.0260(3) 0.0079(2) 0.0053(2) 0.0098(2)
F1A 0.0260(16) 0.0386(19) 0.0415(18) 0.0126(15) 0.0130(14) 0.0151(15)
F2A 0.063(5) 0.016(3) 0.047(7) 0.003(4) 0.008(6) 0.026(3)
F3A 0.0290(16) 0.0367(17) 0.0352(17) 0.0094(13) 0.0173(14) 0.0078(14)
F4 0.1087(16) 0.1148(17) 0.0410(11) 0.0311(11) 0.0143(11) 0.0599(14)
F5 0.0596(12) 0.0820(14) 0.0553(12) 0.0324(10) 0.0015(10) 0.0264(11)
F6 0.1004(17) 0.0876(16) 0.1088(17) 0.0538(14) 0.0083(14) 0.0219(13)
F7A 0.040(4) 0.018(2) 0.035(3) 0.0065(18) 0.005(3) -0.008(3)
F8A 0.025(3) 0.028(3) 0.016(2) 0.006(2) -0.0040(18) 0.000(2)
F9A 0.0093(19) 0.061(4) 0.034(3) 0.013(3) -0.0027(18) 0.002(2)
F10A 0.035(2) 0.041(2) 0.0251(19) 0.0157(14) 0.0145(16) -0.0043(15)
F11A 0.0229(19) 0.0241(19) 0.0308(18) 0.0061(14) 0.0076(14) 0.0098(16)
F12A 0.0311(16) 0.0300(17) 0.0266(15) 0.0078(15) 0.0101(12) 0.0082(15)
F13A 0.0278(15) 0.0238(14) 0.0229(14) 0.0099(12) 0.0083(13) 0.0010(13)
F14A 0.0292(15) 0.0296(17) 0.0300(18) 0.0136(15) 0.0012(14) 0.0089(14)
F15A 0.0431(18) 0.0212(14) 0.0408(16) 0.0152(12) 0.0085(15) -0.0012(14)
F16A 0.040(5) 0.034(5) 0.014(2) 0.005(2) 0.008(2) 0.008(4)
F17A 0.034(4) 0.017(2) 0.034(3) -0.0103(14) 0.002(3) -0.003(3)
F18A 0.032(4) 0.040(4) 0.033(3) 0.019(3) -0.015(2) -0.008(3)
F19A 0.0157(15) 0.0311(17) 0.0209(18) 0.0100(11) 0.0029(15) -0.0025(10)
F20A 0.0199(14) 0.0222(16) 0.0195(13) 0.0051(13) -0.0037(12) 0.0087(13)
F21A 0.039(2) 0.063(3) 0.064(2) 0.0201(17) 0.0231(17) 0.0099(16)
F22A 0.057(5) 0.028(3) 0.071(4) 0.029(3) 0.021(4) -0.004(3)
F23A 0.045(3) 0.0179(19) 0.052(4) 0.013(2) -0.006(3) 0.0126(16)
F24A 0.034(3) 0.020(2) 0.025(3) -0.006(2) 0.009(2) -0.0070(16)
C1 0.0220(12) 0.0208(12) 0.0200(12) 0.0054(9) 0.0068(9) 0.0029(9)
C2 0.0326(14) 0.0273(14) 0.0262(13) 0.0117(11) 0.0098(11) 0.0075(11)
C3 0.0444(18) 0.0299(15) 0.0370(16) 0.0137(13) 0.0167(14) 0.0015(13)
C4 0.0313(15) 0.0325(15) 0.0362(16) 0.0037(13) 0.0128(13) -0.0053(12)
C5 0.0233(13) 0.0362(16) 0.0326(15) 0.0052(12) 0.0042(11) 0.0029(11)
C6 0.0245(13) 0.0259(13) 0.0255(13) 0.0079(11) 0.0051(10) 0.0047(10)
C7 0.0302(13) 0.0216(12) 0.0173(11) 0.0071(10) 0.0059(10) 0.0046(10)
C8 0.0333(16) 0.0527(19) 0.0270(15) 0.0175(14) 0.0059(12) 0.0085(14)
C9 0.054(2) 0.056(2) 0.0243(15) 0.0184(15) 0.0013(14) 0.0077(17)
C10 0.067(2) 0.0337(16) 0.0241(14) 0.0102(12) 0.0173(15) 0.0081(15)
C11 0.056(2) 0.0483(19) 0.0423(18) 0.0228(16) 0.0307(17) 0.0219(16)
C12 0.0379(16) 0.0442(18) 0.0346(16) 0.0199(14) 0.0160(13) 0.0168(14)
C13 0.0176(11) 0.0288(13) 0.0195(12) 0.0075(10) 0.0039(9) 0.0061(10)
C14 0.0245(13) 0.0287(14) 0.0294(14) 0.0089(11) 0.0065(11) 0.0048(11)
C15 0.0278(14) 0.0329(15) 0.0365(16) 0.0008(13) 0.0047(12) 0.0004(12)
C16 0.0257(14) 0.0507(19) 0.0256(14) 0.0004(13) 0.0020(11) 0.0075(13)
C17 0.0286(14) 0.0525(19) 0.0227(13) 0.0130(13) 0.0049(11) 0.0134(13)
C18 0.0242(13) 0.0338(14) 0.0241(13) 0.0123(11) 0.0060(10) 0.0086(11)
C19 0.0264(14) 0.0288(14) 0.0380(16) 0.0158(12) 0.0089(12) 0.0108(11)
C20A 0.036(2) 0.032(2) 0.0244(19) 0.0091(17) 0.0051(17) 0.0066(17)
C20B 0.031(5) 0.057(7) 0.040(6) 0.023(5) 0.009(4) 0.015(5)
C21A 0.037(2) 0.050(3) 0.028(2) 0.010(2) -0.0008(19) 0.006(2)
C21B 0.026(5) 0.057(8) 0.057(8) 0.029(7) -0.005(5) 0.002(5)
C22 0.041(2) 0.079(3) 0.070(3) 0.047(2) 0.0055(19) 0.023(2)
C23A 0.051(3) 0.038(2) 0.045(3) 0.021(2) 0.004(2) 0.024(2)
C23B 0.054(7) 0.066(8) 0.041(6) 0.036(6) 0.012(5) 0.025(6)
C24A 0.041(2) 0.030(2) 0.033(2) 0.0103(18) 0.0049(18) 0.0138(18)
C24B 0.037(5) 0.045(6) 0.036(5) 0.024(5) 0.010(4) 0.011(5)
C25 0.0251(13) 0.0174(12) 0.0314(14) 0.0085(10) 0.0022(11) 0.0039(10)
C26 0.0408(17) 0.0343(16) 0.0289(15) 0.0044(12) 0.0073(13) 0.0029(13)
C27 0.0467(19) 0.0337(16) 0.0323(16) -0.0033(13) -0.0011(14) -0.0034(14)
C28 0.0365(16) 0.0229(14) 0.0472(18) 0.0089(13) -0.0019(14) -0.0023(12)
C29 0.0342(16) 0.0337(16) 0.0412(17) 0.0218(14) 0.0016(13) -0.0018(12)
C30 0.0316(14) 0.0267(14) 0.0276(14) 0.0130(11) -0.0012(11) 0.0011(11)
C31 0.0238(12) 0.0211(12) 0.0254(12) 0.0101(10) 0.0080(10) 0.0072(10)
C32 0.0210(12) 0.0276(13) 0.0253(13) 0.0074(11) 0.0041(10) 0.0036(10)
C33 0.0285(14) 0.0360(15) 0.0269(14) 0.0156(12) 0.0039(11) 0.0108(12)
C34 0.0369(15) 0.0272(14) 0.0292(14) 0.0130(11) 0.0123(12) 0.0083(12)
C35 0.0257(13) 0.0258(13) 0.0349(15) 0.0087(12) 0.0082(11) 0.0013(11)
C36 0.0210(13) 0.0291(14) 0.0355(15) 0.0128(12) 0.0033(11) 0.0043(11)
C41 0.0180(11) 0.0235(12) 0.0245(12) 0.0061(10) 0.0036(10) 0.0046(9)
C42 0.0197(12) 0.0219(12) 0.0267(13) 0.0057(10) 0.0032(10) 0.0048(10)
C43 0.0268(14) 0.0293(14) 0.0293(14) 0.0027(11) 0.0114(11) 0.0089(11)
C44 0.0428(18) 0.057(2) 0.0264(15) 0.0127(14) 0.0154(13) 0.0217(16)
C45 0.0422(18) 0.064(2) 0.0284(15) 0.0182(15) 0.0119(13) 0.0242(17)
C46 0.0262(14) 0.0445(17) 0.0253(13) 0.0118(12) 0.0085(11) 0.0183(12)
C47 0.0409(17) 0.0335(17) 0.0399(17) 0.0089(14) 0.0207(14) 0.0153(14)
C48 0.069(3) 0.092(3) 0.037(2) 0.029(2) 0.0196(19) 0.038(3)
C49 0.0198(11) 0.0211(12) 0.0231(12) 0.0109(10) 0.0058(9) 0.0093(9)
C50 0.0220(12) 0.0210(12) 0.0243(12) 0.0092(10) 0.0038(10) 0.0077(10)
C51 0.0206(12) 0.0231(12) 0.0303(14) 0.0125(11) 0.0013(10) 0.0045(10)
C52 0.0175(12) 0.0298(13) 0.0334(14) 0.0177(11) 0.0084(10) 0.0065(10)
C53 0.0229(12) 0.0281(13) 0.0268(13) 0.0156(11) 0.0087(10) 0.0102(10)
C54 0.0195(12) 0.0252(12) 0.0221(12) 0.0102(10) 0.0041(9) 0.0072(10)
C55 0.0251(14) 0.0331(15) 0.0367(16) 0.0122(13) 0.0024(12) 0.0006(11)
C56 0.0275(14) 0.0402(16) 0.0298(14) 0.0168(13) 0.0121(11) 0.0135(12)
C57 0.0159(11) 0.0238(12) 0.0257(12) 0.0097(10) 0.0069(9) 0.0073(9)
C58 0.0223(12) 0.0270(13) 0.0264(13) 0.0115(11) 0.0080(10) 0.0096(10)
C59 0.0208(12) 0.0255(13) 0.0383(15) 0.0166(12) 0.0100(11) 0.0074(10)
C60 0.0218(13) 0.0232(13) 0.0398(16) 0.0094(12) 0.0071(11) 0.0029(10)
C61 0.0216(12) 0.0256(13) 0.0290(14) 0.0059(11) 0.0046(10) 0.0022(10)
C62 0.0173(11) 0.0240(12) 0.0252(13) 0.0083(10) 0.0028(9) 0.0032(9)
C63 0.0298(15) 0.0301(15) 0.0468(18) 0.0195(13) 0.0121(13) 0.0080(12)
C64 0.0414(17) 0.0260(15) 0.0318(15) 0.0032(12) -0.0011(13) 0.0007(13)
C65 0.0186(11) 0.0208(12) 0.0203(12) 0.0044(9) 0.0034(9) 0.0071(9)
C66 0.0191(12) 0.0249(12) 0.0209(12) 0.0084(10) 0.0056(9) 0.0074(10)
C67 0.0190(12) 0.0303(13) 0.0205(12) 0.0087(10) 0.0051(9) 0.0081(10)
C68 0.0253(13) 0.0284(13) 0.0260(13) 0.0098(11) 0.0038(10) 0.0128(11)
C69 0.0280(14) 0.0201(13) 0.0367(15) 0.0087(11) 0.0007(12) 0.0065(11)
C70 0.0205(12) 0.0213(12) 0.0349(15) 0.0073(11) -0.0025(11) 0.0049(10)
C71 0.0192(13) 0.0475(17) 0.0321(15) 0.0218(13) 0.0054(11) 0.0093(12)
C72 0.0392(18) 0.0232(15) 0.069(3) 0.0206(16) -0.0122(17) 0.0023(13)
B1 0.0174(12) 0.0217(13) 0.0206(13) 0.0073(11) 0.0032(10) 0.0075(10)

loop_
_atom_type_symbol
_atom_type_description
_atom_type_scat_dispersion_real
_atom_type_scat_dispersion_imag
_atom_type_scat_source
C C 0.0033 0.0016 'International Tables Vol C Tables 4.2.6.8 and 6.1.1.4'
H H 0.0000 0.0000 'International Tables Vol C Tables 4.2.6.8 and 6.1.1.4'
B B 0.0013 0.0007 'International Tables Vol C Tables 4.2.6.8 and 6.1.1.4'
Bi Bi -4.1077 10.2566 'International Tables Vol C Tables 4.2.6.8 and 6.1.1.4'
Cl Cl 0.1484 0.1585 'International Tables Vol C Tables 4.2.6.8 and 6.1.1.4'
F F 0.0171 0.0103 'International Tables Vol C Tables 4.2.6.8 and 6.1.1.4'

loop_
_geom_angle_atom_site_label_1
_geom_angle_atom_site_label_2
_geom_angle_atom_site_label_3
_geom_angle
_geom_angle_site_symmetry_1
_geom_angle_site_symmetry_3
_geom_angle_publ_flag
Cl1 Bi1 Cl3 179.25(2) . . ?
C1 Bi1 Cl1 93.53(7) . . ?
C1 Bi1 Cl3 87.09(7) . . ?
C7 Bi1 Cl1 94.22(7) . . ?
C7 Bi1 Cl3 85.90(7) . . ?
C7 Bi1 C1 115.63(10) . . ?
C7 Bi1 C13 123.94(10) . . ?
C13 Bi1 Cl1 92.44(7) . . ?
C13 Bi1 Cl3 86.88(7) . . ?
C13 Bi1 C1 119.38(9) . . ?
Cl2 Bi2 Cl3 177.70(2) . . ?
C19 Bi2 Cl2 95.06(8) . . ?
C19 Bi2 Cl3 83.90(8) . . ?
C19 Bi2 C25 115.09(10) . . ?
C25 Bi2 Cl2 93.91(8) . . ?
C25 Bi2 Cl3 88.39(7) . . ?
C31 Bi2 Cl2 92.99(7) . . ?
C31 Bi2 Cl3 85.84(7) . . ?
C31 Bi2 C19 122.14(11) . . ?
C31 Bi2 C25 121.35(10) . . ?
Bi1 Cl3 Bi2 128.10(2) . . ?
C2 C1 Bi1 117.84(19) . . ?
C6 C1 Bi1 119.68(19) . . ?
C6 C1 C2 122.3(3) . . ?
C1 C2 H2 120.9 . . ?
C1 C2 C3 118.1(3) . . ?
C3 C2 H2 120.9 . . ?
C2 C3 H3 119.8 . . ?
C4 C3 C2 120.5(3) . . ?
C4 C3 H3 119.8 . . ?
C3 C4 H4 119.8 . . ?
C5 C4 C3 120.4(3) . . ?
C5 C4 H4 119.8 . . ?
C4 C5 H5 119.9 . . ?
C4 C5 C6 120.1(3) . . ?
C6 C5 H5 119.9 . . ?
C1 C6 C5 118.5(3) . . ?
C1 C6 H6 120.8 . . ?
C5 C6 H6 120.8 . . ?
C8 C7 Bi1 119.0(2) . . ?
C12 C7 Bi1 118.6(2) . . ?
C12 C7 C8 122.3(3) . . ?
C7 C8 H8 121.0 . . ?
C7 C8 C9 118.0(3) . . ?
C9 C8 H8 121.0 . . ?
C8 C9 H9 119.7 . . ?
C10 C9 C8 120.7(3) . . ?
C10 C9 H9 119.7 . . ?
C9 C10 H10 119.9 . . ?
C11 C10 C9 120.3(3) . . ?
C11 C10 H10 119.9 . . ?
C10 C11 H11 119.7 . . ?
C10 C11 C12 120.5(3) . . ?
C12 C11 H11 119.7 . . ?
C7 C12 C11 118.2(3) . . ?
C7 C12 H12 120.9 . . ?
C11 C12 H12 120.9 . . ?
C14 C13 Bi1 120.26(19) . . ?
C14 C13 C18 122.8(3) . . ?
C18 C13 Bi1 116.9(2) . . ?
C13 C14 H14 121.0 . . ?
C13 C14 C15 118.1(3) . . ?
C15 C14 H14 121.0 . . ?
C14 C15 H15 119.8 . . ?
C16 C15 C14 120.3(3) . . ?
C16 C15 H15 119.8 . . ?
C15 C16 H16 119.8 . . ?
C15 C16 C17 120.3(3) . . ?
C17 C16 H16 119.8 . . ?
C16 C17 H17 119.8 . . ?
C16 C17 C18 120.4(3) . . ?
C18 C17 H17 119.8 . . ?
C13 C18 C17 118.0(3) . . ?
C13 C18 H18 121.0 . . ?
C17 C18 H18 121.0 . . ?
C20A C19 Bi2 120.1(2) . . ?
C20A C19 C24A 125.7(3) . . ?
C20B C19 Bi2 125.0(5) . . ?
C20B C19 C24B 113.2(7) . . ?
C24A C19 Bi2 113.8(3) . . ?
C24B C19 Bi2 121.0(4) . . ?
C19 C20A H20A 121.6 . . ?
C19 C20A C21A 116.8(4) . . ?
C21A C20A H20A 121.6 . . ?
C19 C20B H20B 117.4 . . ?
C19 C20B C21B 125.1(10) . . ?
C21B C20B H20B 117.4 . . ?
C20A C21A H21A 118.6 . . ?
C22 C21A C20A 122.9(5) . . ?
C22 C21A H21A 118.6 . . ?
C20B C21B H21B 120.9 . . ?
C22 C21B C20B 118.2(10) . . ?
C22 C21B H21B 120.9 . . ?
C21A C22 H22 121.0 . . ?
C21A C22 C23A 117.9(4) . . ?
C21B C22 H22A 117.3 . . ?
C21B C22 C23B 125.4(8) . . ?
C23A C22 H22 121.0 . . ?
C23B C22 H22A 117.3 . . ?
C22 C23A H23A 120.0 . . ?
C24A C23A C22 120.0(4) . . ?
C24A C23A H23A 120.0 . . ?
C22 C23B H23B 123.8 . . ?
C24B C23B C22 112.4(9) . . ?
C24B C23B H23B 123.8 . . ?
C19 C24A C23A 116.3(4) . . ?
C19 C24A H24A 121.8 . . ?
C23A C24A H24A 121.8 . . ?
C19 C24B H24B 120.2 . . ?
C23B C24B C19 119.6(9) . . ?
C23B C24B H24B 120.2 . . ?
C26 C25 Bi2 118.8(2) . . ?
C26 C25 C30 122.6(3) . . ?
C30 C25 Bi2 118.5(2) . . ?
C25 C26 H26 120.9 . . ?
C25 C26 C27 118.2(3) . . ?
C27 C26 H26 120.9 . . ?
C26 C27 H27 119.9 . . ?
C28 C27 C26 120.3(3) . . ?
C28 C27 H27 119.9 . . ?
C27 C28 H28 119.8 . . ?
C29 C28 C27 120.4(3) . . ?
C29 C28 H28 119.8 . . ?
C28 C29 H29 119.8 . . ?
C28 C29 C30 120.5(3) . . ?
C30 C29 H29 119.8 . . ?
C25 C30 C29 118.0(3) . . ?
C25 C30 H30 121.0 . . ?
C29 C30 H30 121.0 . . ?
C32 C31 Bi2 118.63(19) . . ?
C32 C31 C36 122.4(2) . . ?
C36 C31 Bi2 118.96(19) . . ?
C31 C32 H32 120.9 . . ?
C31 C32 C33 118.1(3) . . ?
C33 C32 H32 120.9 . . ?
C32 C33 H33 119.8 . . ?
C34 C33 C32 120.5(3) . . ?
C34 C33 H33 119.8 . . ?
C33 C34 H34 119.8 . . ?
C33 C34 C35 120.3(3) . . ?
C35 C34 H34 119.8 . . ?
C34 C35 H35 119.8 . . ?
C36 C35 C34 120.4(3) . . ?
C36 C35 H35 119.8 . . ?
C31 C36 H36 120.8 . . ?
C35 C36 C31 118.3(3) . . ?
C35 C36 H36 120.8 . . ?
C42 C41 C46 114.9(2) . . ?
C42 C41 B1 123.1(2) . . ?
C46 C41 B1 121.7(2) . . ?
C41 C42 H42 118.9 . . ?
C43 C42 C41 122.3(3) . . ?
C43 C42 H42 118.9 . . ?
C42 C43 C47 119.5(3) . . ?
C44 C43 C42 121.2(3) . . ?
C44 C43 C47 119.3(3) . . ?
C43 C44 H44 121.0 . . ?
C43 C44 C45 118.1(3) . . ?
C45 C44 H44 121.0 . . ?
C44 C45 C48 119.5(3) . . ?
C46 C45 C44 120.8(3) . . ?
C46 C45 C48 119.6(3) . . ?
C41 C46 H46 118.7 . . ?
C45 C46 C41 122.6(3) . . ?
C45 C46 H46 118.7 . . ?
F1A C47 F2A 107.2(7) . . ?
F1A C47 F3A 106.1(4) . . ?
F1A C47 C43 114.2(3) . . ?
F1B C47 F3B 108.4(6) . . ?
F1B C47 C43 112.3(6) . . ?
F2A C47 F3A 106.7(8) . . ?
F2A C47 C43 111.2(6) . . ?
F2B C47 F1B 112.7(13) . . ?
F2B C47 F3B 100.4(12) . . ?
F2B C47 C43 112.4(12) . . ?
F2C C47 F1C 97.3(12) . . ?
F2C C47 F3C 115.9(14) . . ?
F2C C47 C43 116.6(13) . . ?
F3A C47 C43 111.1(3) . . ?
F3B C47 C43 109.9(4) . . ?
F3C C47 F1C 98.8(6) . . ?
F3C C47 C43 114.1(5) . . ?
C43 C47 F1C 110.9(4) . . ?
F4 C48 F6 106.8(4) . . ?
F4 C48 C45 111.6(3) . . ?
F5 C48 F4 110.3(4) . . ?
F5 C48 F6 101.2(4) . . ?
F5 C48 C45 115.1(3) . . ?
F6 C48 C45 111.1(4) . . ?
C50 C49 C54 115.4(2) . . ?
C50 C49 B1 123.8(2) . . ?
C54 C49 B1 120.8(2) . . ?
C49 C50 H50 118.8 . . ?
C51 C50 C49 122.4(2) . . ?
C51 C50 H50 118.8 . . ?
C50 C51 C55 120.2(3) . . ?
C52 C51 C50 120.8(2) . . ?
C52 C51 C55 119.0(2) . . ?
C51 C52 H52 120.9 . . ?
C51 C52 C53 118.2(2) . . ?
C53 C52 H52 120.9 . . ?
C52 C53 C54 120.9(2) . . ?
C52 C53 C56 118.3(2) . . ?
C54 C53 C56 120.8(3) . . ?
C49 C54 H54 118.9 . . ?
C53 C54 C49 122.2(2) . . ?
C53 C54 H54 118.9 . . ?
F7A C55 F8A 105.0(6) . . ?
F7A C55 C51 112.4(4) . . ?
F7B C55 C51 107.5(8) . . ?
F7C C55 F8C 108.3(8) . . ?
F7C C55 F9C 103.5(7) . . ?
F7C C55 C51 114.8(6) . . ?
F8A C55 C51 111.8(3) . . ?
F8B C55 F7B 106.6(11) . . ?
F8B C55 F9B 112.6(9) . . ?
F8B C55 C51 114.2(9) . . ?
F8C C55 F9C 101.0(8) . . ?
F8C C55 C51 117.0(7) . . ?
F9A C55 F7A 108.5(5) . . ?
F9A C55 F8A 105.7(5) . . ?
F9A C55 C51 113.0(3) . . ?
F9B C55 F7B 103.9(8) . . ?
F9B C55 C51 111.2(6) . . ?
F9C C55 C51 110.5(6) . . ?
F10A C56 F11A 103.5(5) . . ?
F10A C56 C53 113.1(4) . . ?
F10B C56 C53 107.3(6) . . ?
F10C C56 F11C 108.9(8) . . ?
F10C C56 F12C 104.0(7) . . ?
F10C C56 C53 116.7(5) . . ?
F11A C56 C53 110.6(3) . . ?
F11B C56 F10B 109.9(8) . . ?
F11B C56 F12B 109.4(6) . . ?
F11B C56 C53 115.3(5) . . ?
F11C C56 F12C 104.2(7) . . ?
F11C C56 C53 110.7(6) . . ?
F12A C56 F10A 107.4(5) . . ?
F12A C56 F11A 107.4(4) . . ?
F12A C56 C53 114.2(3) . . ?
F12B C56 F10B 101.5(7) . . ?
F12B C56 C53 112.6(5) . . ?
F12C C56 C53 111.4(5) . . ?
C58 C57 C62 114.9(2) . . ?
C58 C57 B1 124.2(2) . . ?
C62 C57 B1 120.6(2) . . ?
C57 C58 H58 118.8 . . ?
C59 C58 C57 122.3(3) . . ?
C59 C58 H58 118.8 . . ?
C58 C59 C63 119.0(3) . . ?
C60 C59 C58 121.4(3) . . ?
C60 C59 C63 119.6(3) . . ?
C59 C60 H60 121.3 . . ?
C61 C60 C59 117.3(3) . . ?
C61 C60 H60 121.3 . . ?
C60 C61 C62 121.2(3) . . ?
C60 C61 C64 120.2(3) . . ?
C62 C61 C64 118.5(3) . . ?
C57 C62 H62 118.7 . . ?
C61 C62 C57 122.7(2) . . ?
C61 C62 H62 118.7 . . ?
F13A C63 F14A 106.6(4) . . ?
F13A C63 F15A 105.5(4) . . ?
F13A C63 C59 112.4(3) . . ?
F13B C63 C59 112.4(5) . . ?
F13C C63 F15C 104.8(6) . . ?
F13C C63 F40 109.4(7) . . ?
F13C C63 C59 111.5(4) . . ?
F14A C63 F15A 108.8(4) . . ?
F14A C63 C59 111.7(3) . . ?
F14C C63 F13B 102.2(6) . . ?
F14C C63 F15B 107.8(9) . . ?
F14C C63 C59 114.9(5) . . ?
F15A C63 C59 111.6(3) . . ?
F15B C63 F13B 103.2(8) . . ?
F15B C63 C59 114.9(7) . . ?
F15C C63 F40 104.3(6) . . ?
F15C C63 C59 114.3(5) . . ?
F40 C63 C59 112.1(5) . . ?
F16A C64 C61 110.2(4) . . ?
F16B C64 F17B 114.1(10) . . ?
F16B C64 F18B 102.3(11) . . ?
F16B C64 C61 114.3(10) . . ?
F16C C64 F17C 100.3(10) . . ?
F16C C64 F18C 109.3(10) . . ?
F16C C64 C61 115.2(9) . . ?
F17A C64 F16A 106.9(7) . . ?
F17A C64 C61 113.3(4) . . ?
F17B C64 F18B 103.8(9) . . ?
F17B C64 C61 108.8(7) . . ?
F17C C64 C61 113.4(7) . . ?
F18A C64 F16A 106.3(7) . . ?
F18A C64 F17A 106.0(5) . . ?
F18A C64 C61 113.7(4) . . ?
F18B C64 C61 112.9(8) . . ?
F18C C64 F17C 109.7(9) . . ?
F18C C64 C61 108.6(8) . . ?
C66 C65 B1 121.2(2) . . ?
C70 C65 C66 115.6(2) . . ?
C70 C65 B1 122.9(2) . . ?
C65 C66 H66 118.9 . . ?
C67 C66 C65 122.2(2) . . ?
C67 C66 H66 118.9 . . ?
C66 C67 C71 119.9(2) . . ?
C68 C67 C66 121.0(2) . . ?
C68 C67 C71 119.0(2) . . ?
C67 C68 H68 121.1 . . ?
C69 C68 C67 117.8(2) . . ?
C69 C68 H68 121.1 . . ?
C68 C69 C70 121.2(3) . . ?
C68 C69 C72 118.4(3) . . ?
C70 C69 C72 120.4(3) . . ?
C65 C70 C69 122.1(3) . . ?
C65 C70 H70 118.9 . . ?
C69 C70 H70 118.9 . . ?
F19A C71 C67 113.3(3) . . ?
F19B C71 F20B 105.4(7) . . ?
F19B C71 C67 115.5(7) . . ?
F19C C71 F20C 112.4(6) . . ?
F19C C71 F21C 110.0(9) . . ?
F19C C71 C67 112.3(6) . . ?
F20A C71 F19A 107.9(4) . . ?
F20A C71 F21A 98.7(4) . . ?
F20A C71 C67 113.7(3) . . ?
F20B C71 C67 112.7(4) . . ?
F20C C71 F21C 101.1(7) . . ?
F20C C71 C67 111.9(4) . . ?
F21A C71 F19A 113.0(4) . . ?
F21A C71 C67 109.4(4) . . ?
F21B C71 F19B 80.6(9) . . ?
F21B C71 F20B 120.3(8) . . ?
F21B C71 C67 117.3(5) . . ?
F21C C71 C67 108.6(7) . . ?
F22A C72 F23A 108.6(5) . . ?
F22A C72 F24A 100.6(5) . . ?
F22A C72 C69 114.3(4) . . ?
F22C C72 F23C 107.8(7) . . ?
F22C C72 C69 110.8(6) . . ?
F23A C72 C69 109.8(4) . . ?
F23B C72 F22B 87.9(6) . . ?
F23B C72 F24B 117.0(7) . . ?
F23B C72 C69 122.7(5) . . ?
F23C C72 C69 107.7(6) . . ?
F24A C72 F23A 107.6(4) . . ?
F24A C72 C69 115.3(3) . . ?
F24B C72 F22B 112.4(6) . . ?
F24B C72 C69 107.3(5) . . ?
F24C C72 F22C 102.9(8) . . ?
F24C C72 F23C 109.4(7) . . ?
F24C C72 C69 117.9(6) . . ?
C69 C72 F22B 107.4(5) . . ?
C41 B1 C49 111.4(2) . . ?
C41 B1 C57 109.4(2) . . ?
C41 B1 C65 108.8(2) . . ?
C49 B1 C57 106.48(19) . . ?
C65 B1 C49 110.9(2) . . ?
C65 B1 C57 109.7(2) . . ?

loop_
_geom_bond_atom_site_label_1
_geom_bond_atom_site_label_2
_geom_bond_distance
_geom_bond_site_symmetry_2
_geom_bond_publ_flag
Bi1 Cl1 2.4856(7) . ?
Bi1 Cl3 2.7995(7) . ?
Bi1 C1 2.212(3) . ?
Bi1 C7 2.204(2) . ?
Bi1 C13 2.211(3) . ?
Bi2 Cl2 2.4996(8) . ?
Bi2 Cl3 2.8274(7) . ?
Bi2 C19 2.187(3) . ?
Bi2 C25 2.189(3) . ?
Bi2 C31 2.185(3) . ?
F1A C47 1.290(6) . ?
F1B C47 1.318(12) . ?
F1C C47 1.544(10) . ?
F2A C47 1.351(11) . ?
F2B C47 1.27(2) . ?
F2C C47 1.28(3) . ?
F3A C47 1.384(5) . ?
F3B C47 1.417(9) . ?
F3C C47 1.293(9) . ?
F4 C48 1.335(5) . ?
F5 C48 1.257(5) . ?
F6 C48 1.392(6) . ?
F7A C55 1.341(7) . ?
F7B C55 1.41(2) . ?
F7C C55 1.301(12) . ?
F8A C55 1.392(7) . ?
F8B C55 1.192(17) . ?
F8C C55 1.323(16) . ?
F9A C55 1.339(5) . ?
F9B C55 1.343(13) . ?
F9C C55 1.393(14) . ?
F10A C56 1.341(6) . ?
F10B C56 1.455(16) . ?
F10C C56 1.252(11) . ?
F11A C56 1.369(6) . ?
F11B C56 1.307(11) . ?
F11C C56 1.337(14) . ?
F12A C56 1.329(5) . ?
F12B C56 1.320(10) . ?
F12C C56 1.435(10) . ?
F13A C63 1.331(5) . ?
F13B C63 1.469(11) . ?
F13C C63 1.329(9) . ?
F14A C63 1.352(5) . ?
F14C C63 1.271(10) . ?
F15A C63 1.371(5) . ?
F15B C63 1.299(16) . ?
F15C C63 1.352(9) . ?
F16A C64 1.422(10) . ?
F16B C64 1.21(2) . ?
F16C C64 1.28(2) . ?
F17A C64 1.356(6) . ?
F17B C64 1.335(16) . ?
F17C C64 1.359(16) . ?
F18A C64 1.328(7) . ?
F18B C64 1.402(18) . ?
F18C C64 1.343(18) . ?
F19A C71 1.354(5) . ?
F19B C71 1.3792(11) . ?
F19C C71 1.3796(11) . ?
F20A C71 1.329(4) . ?
F20B C71 1.3798(10) . ?
F20C C71 1.3796(10) . ?
F21A C71 1.350(6) . ?
F21B C71 1.3787(10) . ?
F21C C71 1.3799(10) . ?
F22A C72 1.231(8) . ?
F22B C72 1.720(11) . ?
F22C C72 1.314(15) . ?
F23A C72 1.382(6) . ?
F23B C72 1.322(9) . ?
F23C C72 1.391(12) . ?
F24A C72 1.333(6) . ?
F24B C72 1.472(12) . ?
F24C C72 1.247(13) . ?
F40 C63 1.383(12) . ?
C1 C2 1.386(4) . ?
C1 C6 1.384(4) . ?
C2 H2 0.9500 . ?
C2 C3 1.386(4) . ?
C3 H3 0.9500 . ?
C3 C4 1.384(5) . ?
C4 H4 0.9500 . ?
C4 C5 1.383(5) . ?
C5 H5 0.9500 . ?
C5 C6 1.387(4) . ?
C6 H6 0.9500 . ?
C7 C8 1.378(4) . ?
C7 C12 1.378(4) . ?
C8 H8 0.9500 . ?
C8 C9 1.389(4) . ?
C9 H9 0.9500 . ?
C9 C10 1.374(5) . ?
C10 H10 0.9500 . ?
C10 C11 1.369(5) . ?
C11 H11 0.9500 . ?
C11 C12 1.391(4) . ?
C12 H12 0.9500 . ?
C13 C14 1.381(4) . ?
C13 C18 1.387(4) . ?
C14 H14 0.9500 . ?
C14 C15 1.394(4) . ?
C15 H15 0.9500 . ?
C15 C16 1.386(5) . ?
C16 H16 0.9500 . ?
C16 C17 1.386(5) . ?
C17 H17 0.9500 . ?
C17 C18 1.391(4) . ?
C18 H18 0.9500 . ?
C19 C20A 1.343(5) . ?
C19 C20B 1.343(11) . ?
C19 C24A 1.383(5) . ?
C19 C24B 1.558(11) . ?
C20A H20A 0.9500 . ?
C20A C21A 1.394(6) . ?
C20B H20B 0.9500 . ?
C20B C21B 1.392(15) . ?
C21A H21A 0.9500 . ?
C21A C22 1.343(7) . ?
C21B H21B 0.9500 . ?
C21B C22 1.182(13) . ?
C22 H22 0.9500 . ?
C22 H22A 0.9500 . ?
C22 C23A 1.455(7) . ?
C22 C23B 1.504(13) . ?
C23A H23A 0.9500 . ?
C23A C24A 1.389(6) . ?
C23B H23B 0.9500 . ?
C23B C24B 1.387(15) . ?
C24A H24A 0.9500 . ?
C24B H24B 0.9500 . ?
C25 C26 1.378(4) . ?
C25 C30 1.384(4) . ?
C26 H26 0.9500 . ?
C26 C27 1.389(5) . ?
C27 H27 0.9500 . ?
C27 C28 1.380(5) . ?
C28 H28 0.9500 . ?
C28 C29 1.379(5) . ?
C29 H29 0.9500 . ?
C29 C30 1.386(4) . ?
C30 H30 0.9500 . ?
C31 C32 1.383(4) . ?
C31 C36 1.390(4) . ?
C32 H32 0.9500 . ?
C32 C33 1.390(4) . ?
C33 H33 0.9500 . ?
C33 C34 1.383(4) . ?
C34 H34 0.9500 . ?
C34 C35 1.384(4) . ?
C35 H35 0.9500 . ?
C35 C36 1.383(4) . ?
C36 H36 0.9500 . ?
C41 C42 1.404(3) . ?
C41 C46 1.410(4) . ?
C41 B1 1.639(4) . ?
C42 H42 0.9500 . ?
C42 C43 1.398(4) . ?
C43 C44 1.373(4) . ?
C43 C47 1.495(4) . ?
C44 H44 0.9500 . ?
C44 C45 1.391(4) . ?
C45 C46 1.386(4) . ?
C45 C48 1.509(5) . ?
C46 H46 0.9500 . ?
C49 C50 1.400(4) . ?
C49 C54 1.410(3) . ?
C49 B1 1.653(4) . ?
C50 H50 0.9500 . ?
C50 C51 1.397(4) . ?
C51 C52 1.382(4) . ?
C51 C55 1.496(4) . ?
C52 H52 0.9500 . ?
C52 C53 1.387(4) . ?
C53 C54 1.389(4) . ?
C53 C56 1.497(4) . ?
C54 H54 0.9500 . ?
C57 C58 1.399(4) . ?
C57 C62 1.404(4) . ?
C57 B1 1.657(4) . ?
C58 H58 0.9500 . ?
C58 C59 1.395(4) . ?
C59 C60 1.386(4) . ?
C59 C63 1.493(4) . ?
C60 H60 0.9500 . ?
C60 C61 1.381(4) . ?
C61 C62 1.391(4) . ?
C61 C64 1.493(4) . ?
C62 H62 0.9500 . ?
C65 C66 1.404(3) . ?
C65 C70 1.396(4) . ?
C65 B1 1.640(4) . ?
C66 H66 0.9500 . ?
C66 C67 1.390(3) . ?
C67 C68 1.388(4) . ?
C67 C71 1.488(4) . ?
C68 H68 0.9500 . ?
C68 C69 1.377(4) . ?
C69 C70 1.398(4) . ?
C69 C72 1.494(4) . ?
C70 H70 0.9500 . ?

loop_
_geom_torsion_atom_site_label_1
_geom_torsion_atom_site_label_2
_geom_torsion_atom_site_label_3
_geom_torsion_atom_site_label_4
_geom_torsion
_geom_torsion_site_symmetry_1
_geom_torsion_site_symmetry_2
_geom_torsion_site_symmetry_3
_geom_torsion_site_symmetry_4
_geom_torsion_publ_flag
Bi1 C1 C2 C3 -176.3(2) . . . . ?
Bi1 C1 C6 C5 176.0(2) . . . . ?
Bi1 C7 C8 C9 -177.0(3) . . . . ?
Bi1 C7 C12 C11 178.6(3) . . . . ?
Bi1 C13 C14 C15 177.7(2) . . . . ?
Bi1 C13 C18 C17 -176.7(2) . . . . ?
Bi2 C19 C20A C21A 175.3(3) . . . . ?
Bi2 C19 C20B C21B -178.9(10) . . . . ?
Bi2 C19 C24A C23A -177.1(3) . . . . ?
Bi2 C19 C24B C23B -179.6(9) . . . . ?
Bi2 C25 C26 C27 -176.8(2) . . . . ?
Bi2 C25 C30 C29 176.4(2) . . . . ?
Bi2 C31 C32 C33 178.1(2) . . . . ?
Bi2 C31 C36 C35 -178.7(2) . . . . ?
C1 C2 C3 C4 0.1(4) . . . . ?
C2 C1 C6 C5 0.3(4) . . . . ?
C2 C3 C4 C5 0.6(5) . . . . ?
C3 C4 C5 C6 -0.8(5) . . . . ?
C4 C5 C6 C1 0.4(4) . . . . ?
C6 C1 C2 C3 -0.6(4) . . . . ?
C7 C8 C9 C10 -1.4(5) . . . . ?
C8 C7 C12 C11 1.8(5) . . . . ?
C8 C9 C10 C11 1.4(6) . . . . ?
C9 C10 C11 C12 0.2(6) . . . . ?
C10 C11 C12 C7 -1.8(5) . . . . ?
C12 C7 C8 C9 -0.3(5) . . . . ?
C13 C14 C15 C16 -0.9(4) . . . . ?
C14 C13 C18 C17 1.3(4) . . . . ?
C14 C15 C16 C17 0.9(5) . . . . ?
C15 C16 C17 C18 0.2(5) . . . . ?
C16 C17 C18 C13 -1.3(4) . . . . ?
C18 C13 C14 C15 -0.3(4) . . . . ?
C19 C20A C21A C22 3.3(7) . . . . ?
C19 C20B C21B C22 -10(2) . . . . ?
C20A C19 C24A C23A -4.5(6) . . . . ?
C20A C21A C22 C23A -7.6(7) . . . . ?
C20B C19 C24B C23B 9.8(13) . . . . ?
C20B C21B C22 C23B 28.9(19) . . . . ?
C21A C22 C23A C24A 5.9(7) . . . . ?
C21B C22 C23B C24B -26.0(17) . . . . ?
C22 C23A C24A C19 -0.2(7) . . . . ?
C22 C23B C24B C19 4.4(15) . . . . ?
C24A C19 C20A C21A 3.1(6) . . . . ?
C24B C19 C20B C21B -8.8(15) . . . . ?
C25 C26 C27 C28 0.8(5) . . . . ?
C26 C25 C30 C29 -0.1(4) . . . . ?
C26 C27 C28 C29 -0.9(5) . . . . ?
C27 C28 C29 C30 0.4(5) . . . . ?
C28 C29 C30 C25 0.0(4) . . . . ?
C30 C25 C26 C27 -0.3(5) . . . . ?
C31 C32 C33 C34 0.7(4) . . . . ?
C32 C31 C36 C35 -0.5(4) . . . . ?
C32 C33 C34 C35 -0.7(4) . . . . ?
C33 C34 C35 C36 0.1(4) . . . . ?
C34 C35 C36 C31 0.5(4) . . . . ?
C36 C31 C32 C33 -0.1(4) . . . . ?
C41 C42 C43 C44 0.3(5) . . . . ?
C41 C42 C43 C47 179.0(3) . . . . ?
C42 C41 C46 C45 -4.4(5) . . . . ?
C42 C41 B1 C49 -134.4(2) . . . . ?
C42 C41 B1 C57 108.1(3) . . . . ?
C42 C41 B1 C65 -11.8(3) . . . . ?
C42 C43 C44 C45 -1.2(5) . . . . ?
C42 C43 C47 F1A -37.7(5) . . . . ?
C42 C43 C47 F1B -58.4(6) . . . . ?
C42 C43 C47 F1C -11.5(5) . . . . ?
C42 C43 C47 F2A 83.8(9) . . . . ?
C42 C43 C47 F2B 69.9(13) . . . . ?
C42 C43 C47 F2C 98.5(13) . . . . ?
C42 C43 C47 F3A -157.5(4) . . . . ?
C42 C43 C47 F3B -179.2(5) . . . . ?
C42 C43 C47 F3C -122.0(6) . . . . ?
C43 C44 C45 C46 -0.8(6) . . . . ?
C43 C44 C45 C48 175.4(4) . . . . ?
C44 C43 C47 F1A 141.1(5) . . . . ?
C44 C43 C47 F1B 120.4(6) . . . . ?
C44 C43 C47 F1C 167.2(5) . . . . ?
C44 C43 C47 F2A -97.5(9) . . . . ?
C44 C43 C47 F2B -111.4(12) . . . . ?
C44 C43 C47 F2C -82.7(13) . . . . ?
C44 C43 C47 F3A 21.2(5) . . . . ?
C44 C43 C47 F3B -0.4(6) . . . . ?
C44 C43 C47 F3C 56.7(6) . . . . ?
C44 C45 C46 C41 3.7(6) . . . . ?
C44 C45 C48 F4 25.7(6) . . . . ?
C44 C45 C48 F5 152.4(4) . . . . ?
C44 C45 C48 F6 -93.4(5) . . . . ?
C46 C41 C42 C43 2.4(4) . . . . ?
C46 C41 B1 C49 52.1(3) . . . . ?
C46 C41 B1 C57 -65.4(3) . . . . ?
C46 C41 B1 C65 174.7(2) . . . . ?
C46 C45 C48 F4 -158.1(4) . . . . ?
C46 C45 C48 F5 -31.4(6) . . . . ?
C46 C45 C48 F6 82.8(5) . . . . ?
C47 C43 C44 C45 -179.9(3) . . . . ?
C48 C45 C46 C41 -172.4(4) . . . . ?
C49 C50 C51 C52 -0.9(4) . . . . ?
C49 C50 C51 C55 179.9(2) . . . . ?
C50 C49 C54 C53 -1.1(4) . . . . ?
C50 C49 B1 C41 17.2(3) . . . . ?
C50 C49 B1 C57 136.5(2) . . . . ?
C50 C49 B1 C65 -104.2(3) . . . . ?
C50 C51 C52 C53 -0.1(4) . . . . ?
C50 C51 C55 F7A 87.3(5) . . . . ?
C50 C51 C55 F7B 71.3(8) . . . . ?
C50 C51 C55 F7C 116.3(6) . . . . ?
C50 C51 C55 F8A -30.5(6) . . . . ?
C50 C51 C55 F8B -46.8(8) . . . . ?
C50 C51 C55 F8C -12.3(7) . . . . ?
C50 C51 C55 F9A -149.5(4) . . . . ?
C50 C51 C55 F9B -175.6(6) . . . . ?
C50 C51 C55 F9C -127.1(6) . . . . ?
C51 C52 C53 C54 0.5(4) . . . . ?
C51 C52 C53 C56 178.9(2) . . . . ?
C52 C51 C55 F7A -92.0(5) . . . . ?
C52 C51 C55 F7B -108.0(7) . . . . ?
C52 C51 C55 F7C -62.9(6) . . . . ?
C52 C51 C55 F8A 150.3(5) . . . . ?
C52 C51 C55 F8B 133.9(8) . . . . ?
C52 C51 C55 F8C 168.5(6) . . . . ?
C52 C51 C55 F9A 31.2(5) . . . . ?
C52 C51 C55 F9B 5.2(6) . . . . ?
C52 C51 C55 F9C 53.7(6) . . . . ?
C52 C53 C54 C49 0.1(4) . . . . ?
C52 C53 C56 F10A 57.1(5) . . . . ?
C52 C53 C56 F10B 45.3(7) . . . . ?
C52 C53 C56 F10C 84.4(7) . . . . ?
C52 C53 C56 F11A -58.4(5) . . . . ?
C52 C53 C56 F11B -77.5(6) . . . . ?
C52 C53 C56 F11C -41.0(6) . . . . ?
C52 C53 C56 F12A -179.7(4) . . . . ?
C52 C53 C56 F12B 156.1(5) . . . . ?
C52 C53 C56 F12C -156.5(5) . . . . ?
C54 C49 C50 C51 1.4(4) . . . . ?
C54 C49 B1 C41 -161.5(2) . . . . ?
C54 C49 B1 C57 -42.2(3) . . . . ?
C54 C49 B1 C65 77.2(3) . . . . ?
C54 C53 C56 F10A -124.5(5) . . . . ?
C54 C53 C56 F10B -136.3(6) . . . . ?
C54 C53 C56 F10C -97.2(7) . . . . ?
C54 C53 C56 F11A 119.9(4) . . . . ?
C54 C53 C56 F11B 100.9(6) . . . . ?
C54 C53 C56 F11C 137.4(6) . . . . ?
C54 C53 C56 F12A -1.3(5) . . . . ?
C54 C53 C56 F12B -25.5(6) . . . . ?
C54 C53 C56 F12C 21.9(5) . . . . ?
C55 C51 C52 C53 179.1(2) . . . . ?
C56 C53 C54 C49 -178.2(2) . . . . ?
C57 C58 C59 C60 0.0(4) . . . . ?
C57 C58 C59 C63 -178.2(2) . . . . ?
C58 C57 C62 C61 2.4(4) . . . . ?
C58 C57 B1 C41 26.8(3) . . . . ?
C58 C57 B1 C49 -93.8(3) . . . . ?
C58 C57 B1 C65 146.1(2) . . . . ?
C58 C59 C60 C61 1.3(4) . . . . ?
C58 C59 C63 F13A -49.7(4) . . . . ?
C58 C59 C63 F13B -22.9(6) . . . . ?
C58 C59 C63 F13C -75.7(6) . . . . ?
C58 C59 C63 F14A 70.0(4) . . . . ?
C58 C59 C63 F14C 93.5(6) . . . . ?
C58 C59 C63 F15A -168.0(4) . . . . ?
C58 C59 C63 F15B -140.5(8) . . . . ?
C58 C59 C63 F15C 165.7(5) . . . . ?
C58 C59 C63 F40 47.3(6) . . . . ?
C59 C60 C61 C62 -0.7(4) . . . . ?
C59 C60 C61 C64 -179.5(3) . . . . ?
C60 C59 C63 F13A 132.1(4) . . . . ?
C60 C59 C63 F13B 158.9(5) . . . . ?
C60 C59 C63 F13C 106.0(5) . . . . ?
C60 C59 C63 F14A -108.2(4) . . . . ?
C60 C59 C63 F14C -84.8(6) . . . . ?
C60 C59 C63 F15A 13.8(5) . . . . ?
C60 C59 C63 F15B 41.3(9) . . . . ?
C60 C59 C63 F15C -12.6(6) . . . . ?
C60 C59 C63 F40 -130.9(6) . . . . ?
C60 C61 C62 C57 -1.2(4) . . . . ?
C60 C61 C64 F16A 118.7(8) . . . . ?
C60 C61 C64 F16B 103.6(9) . . . . ?
C60 C61 C64 F16C 132.3(9) . . . . ?
C60 C61 C64 F17A -1.0(5) . . . . ?
C60 C61 C64 F17B -25.3(7) . . . . ?
C60 C61 C64 F17C 17.5(7) . . . . ?
C60 C61 C64 F18A -122.1(5) . . . . ?
C60 C61 C64 F18B -140.0(7) . . . . ?
C60 C61 C64 F18C -104.7(7) . . . . ?
C62 C57 C58 C59 -1.9(4) . . . . ?
C62 C57 B1 C41 -158.8(2) . . . . ?
C62 C57 B1 C49 80.7(3) . . . . ?
C62 C57 B1 C65 -39.5(3) . . . . ?
C62 C61 C64 F16A -60.1(8) . . . . ?
C62 C61 C64 F16B -75.2(9) . . . . ?
C62 C61 C64 F16C -46.5(9) . . . . ?
C62 C61 C64 F17A -179.8(4) . . . . ?
C62 C61 C64 F17B 155.9(7) . . . . ?
C62 C61 C64 F17C -161.2(6) . . . . ?
C62 C61 C64 F18A 59.1(5) . . . . ?
C62 C61 C64 F18B 41.3(7) . . . . ?
C62 C61 C64 F18C 76.5(7) . . . . ?
C63 C59 C60 C61 179.5(3) . . . . ?
C64 C61 C62 C57 177.6(3) . . . . ?
C65 C66 C67 C68 0.1(4) . . . . ?
C65 C66 C67 C71 177.9(2) . . . . ?
C66 C65 C70 C69 0.7(4) . . . . ?
C66 C65 B1 C41 83.2(3) . . . . ?
C66 C65 B1 C49 -153.9(2) . . . . ?
C66 C65 B1 C57 -36.5(3) . . . . ?
C66 C67 C68 C69 0.7(4) . . . . ?
C66 C67 C71 F19A 24.9(5) . . . . ?
C66 C67 C71 F19B 6.3(7) . . . . ?
C66 C67 C71 F19C 42.1(6) . . . . ?
C66 C67 C71 F20A 148.6(4) . . . . ?
C66 C67 C71 F20B 127.6(5) . . . . ?
C66 C67 C71 F20C 169.6(5) . . . . ?
C66 C67 C71 F21A -102.2(4) . . . . ?
C66 C67 C71 F21B -86.2(8) . . . . ?
C66 C67 C71 F21C -79.7(7) . . . . ?
C67 C68 C69 C70 -0.8(4) . . . . ?
C67 C68 C69 C72 179.4(3) . . . . ?
C68 C67 C71 F19A -157.3(4) . . . . ?
C68 C67 C71 F19B -175.9(6) . . . . ?
C68 C67 C71 F19C -140.1(5) . . . . ?
C68 C67 C71 F20A -33.6(4) . . . . ?
C68 C67 C71 F20B -54.6(5) . . . . ?
C68 C67 C71 F20C -12.6(5) . . . . ?
C68 C67 C71 F21A 75.7(4) . . . . ?
C68 C67 C71 F21B 91.7(8) . . . . ?
C68 C67 C71 F21C 98.2(7) . . . . ?
C68 C69 C70 C65 0.1(5) . . . . ?
C68 C69 C72 F22A 90.6(6) . . . . ?
C68 C69 C72 F22B 102.2(5) . . . . ?
C68 C69 C72 F22C 65.8(7) . . . . ?
C68 C69 C72 F23A -31.8(5) . . . . ?
C68 C69 C72 F23B 3.3(7) . . . . ?
C68 C69 C72 F23C -51.9(6) . . . . ?
C68 C69 C72 F24A -153.5(4) . . . . ?
C68 C69 C72 F24B -136.7(5) . . . . ?
C68 C69 C72 F24C -176.1(6) . . . . ?
C70 C65 C66 C67 -0.8(4) . . . . ?
C70 C65 B1 C41 -91.6(3) . . . . ?
C70 C65 B1 C49 31.3(3) . . . . ?
C70 C65 B1 C57 148.7(2) . . . . ?
C70 C69 C72 F22A -89.2(6) . . . . ?
C70 C69 C72 F22B -77.6(5) . . . . ?
C70 C69 C72 F22C -114.0(6) . . . . ?
C70 C69 C72 F23A 148.4(4) . . . . ?
C70 C69 C72 F23B -176.4(6) . . . . ?
C70 C69 C72 F23C 128.3(5) . . . . ?
C70 C69 C72 F24A 26.7(6) . . . . ?
C70 C69 C72 F24B 43.5(6) . . . . ?
C70 C69 C72 F24C 4.1(8) . . . . ?
C71 C67 C68 C69 -177.1(2) . . . . ?
C72 C69 C70 C65 179.9(3) . . . . ?
B1 C41 C42 C43 -171.5(3) . . . . ?
B1 C41 C46 C45 169.6(3) . . . . ?
B1 C49 C50 C51 -177.3(2) . . . . ?
B1 C49 C54 C53 177.7(2) . . . . ?
B1 C57 C58 C59 172.9(2) . . . . ?
B1 C57 C62 C61 -172.5(2) . . . . ?
B1 C65 C66 C67 -175.9(2) . . . . ?
B1 C65 C70 C69 175.7(3) . . . . ?

loop_
_smtbx_masks_void_nr
_smtbx_masks_void_average_x
_smtbx_masks_void_average_y
_smtbx_masks_void_average_z
_smtbx_masks_void_volume
_smtbx_masks_void_count_electrons
_smtbx_masks_void_content
1 0.000 0.000 0.500 349.5 118.3 ?
2 0.362 0.115 0.050 15.2 2.1 ?
3 0.638 0.885 0.950 15.2 2.5 ?
